data_1535888
loop_
_publ_author_name
'Iskhakova, L.D.'
'Ovanisyan, S.M.'

_publ_section_title
;
 Synthesis and structure of Yb2 (Se O4)3
;
_journal_name_full 'Zhurnal Neorganicheskoi Khimii'
_journal_page_first 1768
_journal_page_last 1772
_journal_volume 40
_journal_year 1995
_chemical_formula_sum 'O12 Se3 Yb2'
_chemical_name_systematic 'Yb2 (Se O4)3'
_space_group_IT_number 14
_symmetry_space_group_name_Hall '-P 2yn'
_symmetry_space_group_name_H-M 'P 1 21/n 1'
_cell_angle_alpha 90
_cell_angle_beta 91.04
_cell_angle_gamma 90
_cell_formula_units_Z 4
_cell_length_a 9.22
_cell_length_b 9.521
_cell_length_c 12.886
_cell_volume 1130.993
_citation_journal_id_ASTM ZNOKAQ
_cod_data_source_file Iskhakova_ZNOKAQ_1995_1524.cif
_cod_data_source_block O12Se3Yb2
_cod_original_sg_symbol_Hall '-P 2ybc (x-z,y,z)'
_cod_database_code 1535888

loop_
_symmetry_equiv_pos_as_xyz
x,y,z
-x+1/2,y+1/2,-z+1/2
-x,-y,-z
x-1/2,-y-1/2,z-1/2

loop_
_atom_site_label
_atom_site_type_symbol
_atom_site_fract_x
_atom_site_fract_y
_atom_site_fract_z
_atom_site_occupancy
_atom_site_U_iso_or_equiv
O1 O-2 0.147 0.276 0.1832 1 0.0
O10 O-2 0.446 0.363 0.064 1 0.0
O6 O-2 0.293 0.976 0.722 1 0.0
Yb1 Yb+3 0.24884 0.46538 0.11693 1 0.0
O7 O-2 0.358 0.91 0.5296 1 0.0
O9 O-2 0.43 0.186 -0.0976 1 0.0
O11 O-2 0.675 0.335 -0.053 1 0.0
O12 O-2 0.596 0.127 0.071 1 0.0
O4 O-2 0.211 0.078 0.045 1 0.0
O2 O-2 0.138 0.006 0.235 1 0.0
O8 O-2 0.565 0.92 0.679 1 0.0
Yb2 Yb+3 0.24722 0.53334 0.6163 1 0.0
Se2 Se+6 0.3958 0.8793 0.6509 1 0.0
O3 O-2 -0.062 0.105 0.107 1 0.0
Se3 Se+6 0.5358 0.2529 -0.0051 1 0.0
Se1 Se+6 0.109 0.1158 0.1433 1 0.0
O5 O-2 0.372 0.715 0.677 1 0.0
